data_4081538
loop_
_publ_author_name
'Dietz, Christina'
'Jouikov, Viatcheslav'
'Jurkschat, Klaus'

_publ_section_title
;
 Diastereoselectiveortho-Metalation of a Chiral Ferrocenylphosphonic
 Diamide and Its Organotin Derivatives
;
_journal_issue 20
_journal_name_full Organometallics
_journal_page_first 5906
_journal_paper_doi 10.1021/om4004797
_journal_volume 32
_journal_year 2013
_chemical_absolute_configuration ad
_chemical_formula_moiety 'C36 H39 Fe N2 O P Sn'
_chemical_formula_sum 'C36 H39 Fe N2 O P Sn'
_chemical_formula_weight 721.20
_chemical_name_systematic
; 
(3aR,7aR)-[(RFc)-(2-Triphenylstannyl)ferrocenyl]-(3a,4,5,6,7,7a-
octahydro-1,3-dimethyl-1,3,2-benzodiaza-phosphol)-2-oxid 
;
_space_group_IT_number 19
_symmetry_cell_setting orthorhombic
_symmetry_space_group_name_Hall 'P 2ac 2ab'
_symmetry_space_group_name_H-M 'P 21 21 21'
_atom_sites_solution_hydrogens geom
_atom_sites_solution_primary direct
_atom_sites_solution_secondary difmap
_audit_creation_method SHELXL-97
_cell_angle_alpha 90.00
_cell_angle_beta 90.00
_cell_angle_gamma 90.00
_cell_formula_units_Z 4
_cell_length_a 10.3984(6)
_cell_length_b 14.8438(10)
_cell_length_c 21.1129(13)
_cell_measurement_reflns_used 5609
_cell_measurement_temperature 173(2)
_cell_measurement_theta_max 26.8810
_cell_measurement_theta_min 2.7320
_cell_volume 3258.8(4)
_computing_cell_refinement 'CrysAlisPro, Agilent Technologies, Version 1.171.36.24 ''
_computing_data_collection 'CrysAlisPro, Agilent Technologies, Version 1.171.36.24 ''
_computing_data_reduction 'CrysAlisPro, Agilent Technologies, Version 1.171.36.24 ''
_computing_molecular_graphics 'SHELXP-97 (Sheldrick, 1997)'
_computing_publication_material 'enCIFer Version 1.4'
_computing_structure_refinement 'SHELXL-97 (Sheldrick, 1997)'
_computing_structure_solution 'SHELXS-97 (Sheldrick, 1990)'
_diffrn_ambient_temperature 173(2)
_diffrn_measured_fraction_theta_full 0.999
_diffrn_measured_fraction_theta_max 0.999
_diffrn_measurement_device 'XcaliburS CCD Diffractometer'
_diffrn_measurement_method '\w und \y scan'
_diffrn_radiation_monochromator graphite
_diffrn_radiation_source 'fine-focus sealed tube'
_diffrn_radiation_type MoK\a
_diffrn_radiation_wavelength 0.71073
_diffrn_reflns_av_R_equivalents 0.0545
_diffrn_reflns_av_sigmaI/netI 0.0558
_diffrn_reflns_limit_h_max 11
_diffrn_reflns_limit_h_min -12
_diffrn_reflns_limit_k_max 17
_diffrn_reflns_limit_k_min -17
_diffrn_reflns_limit_l_max 25
_diffrn_reflns_limit_l_min -25
_diffrn_reflns_number 22759
_diffrn_reflns_theta_full 25.50
_diffrn_reflns_theta_max 25.50
_diffrn_reflns_theta_min 2.18
_exptl_absorpt_coefficient_mu 1.291
_exptl_absorpt_correction_T_max 1.00000
_exptl_absorpt_correction_T_min 0.75759
_exptl_absorpt_correction_type multi-scan
_exptl_absorpt_process_details
;
CrysAlisPro, Agilent Technologies,
Version 1.171.36.24 (release 03-12-2012 CrysAlis171 .NET)
(compiled Dec  3 2012,18:21:49)
Empirical absorption correction using spherical harmonics,
 implemented in SCALE3 ABSPACK scaling algorithm.
;
_exptl_crystal_colour orange
_exptl_crystal_density_diffrn 1.470
_exptl_crystal_density_method 'not measured'
_exptl_crystal_description block
_exptl_crystal_F_000 1472
_exptl_crystal_size_max 0.12
_exptl_crystal_size_mid 0.11
_exptl_crystal_size_min 0.07
_refine_diff_density_max 0.812
_refine_diff_density_min -0.316
_refine_diff_density_rms 0.075
_refine_ls_abs_structure_details 'Flack H D (1983), Acta Cryst. A39, 876-881'
_refine_ls_abs_structure_Flack -0.024(19)
_refine_ls_extinction_method none
_refine_ls_goodness_of_fit_ref 0.973
_refine_ls_hydrogen_treatment constr
_refine_ls_matrix_type full
_refine_ls_number_parameters 381
_refine_ls_number_reflns 6057
_refine_ls_number_restraints 0
_refine_ls_restrained_S_all 0.973
_refine_ls_R_factor_all 0.0499
_refine_ls_R_factor_gt 0.0355
_refine_ls_shift/su_max 0.001
_refine_ls_shift/su_mean 0.000
_refine_ls_structure_factor_coef Fsqd
_refine_ls_weighting_details 'calc w=1/[\s^2^(Fo^2^)+(0.0351P)^2^+0.0000P] where P=(Fo^2^+2Fc^2^)/3'
_refine_ls_weighting_scheme calc
_refine_ls_wR_factor_gt 0.0677
_refine_ls_wR_factor_ref 0.0711
_reflns_number_gt 5141
_reflns_number_total 6057
_reflns_threshold_expression >2sigma(I)
_cod_data_source_file om4004797_si_002.cif
_cod_data_source_block compound(R,R,Rp)-2b
_cod_database_code 4081538

loop_
_symmetry_equiv_pos_as_xyz
'x, y, z'
'-x+1/2, -y, z+1/2'
'-x, y+1/2, -z+1/2'
'x+1/2, -y+1/2, -z'

loop_
_atom_site_label
_atom_site_type_symbol
_atom_site_fract_x
_atom_site_fract_y
_atom_site_fract_z
_atom_site_U_iso_or_equiv
_atom_site_adp_type
_atom_site_occupancy
_atom_site_symmetry_multiplicity
_atom_site_calc_flag
_atom_site_refinement_flags
Sn1 Sn 0.42611(3) 0.51639(2) 0.070457(13) 0.02781(8) Uani 1 1 d .
Fe1 Fe 0.39377(6) 0.54479(4) 0.24432(3) 0.02630(16) Uani 1 1 d .
P1 P 0.69565(11) 0.58080(8) 0.17798(5) 0.0255(3) Uani 1 1 d .
O1 O 0.6890(3) 0.5211(2) 0.12204(13) 0.0335(7) Uani 1 1 d .
C1 C 0.4269(4) 0.5955(3) 0.15539(18) 0.0281(10) Uani 1 1 d .
C2 C 0.5351(4) 0.6133(3) 0.1967(2) 0.0256(10) Uani 1 1 d .
C3 C 0.4887(4) 0.6641(3) 0.2496(2) 0.0303(10) Uani 1 1 d .
H3 H 0.5376 0.6829 0.2840 0.036 Uiso 1 1 calc R
C4 C 0.3569(4) 0.6810(3) 0.2408(2) 0.0333(12) Uani 1 1 d .
H4 H 0.3044 0.7142 0.2678 0.040 Uiso 1 1 calc R
C5 C 0.3176(4) 0.6382(3) 0.1834(2) 0.0311(11) Uani 1 1 d .
H5 H 0.2346 0.6381 0.1670 0.037 Uiso 1 1 calc R
C6 C 0.3304(5) 0.4137(3) 0.2353(2) 0.0407(13) Uani 1 1 d .
H6 H 0.3085 0.3842 0.1979 0.049 Uiso 1 1 calc R
C7 C 0.4539(5) 0.4166(3) 0.2644(3) 0.0463(14) Uani 1 1 d .
H7 H 0.5279 0.3890 0.2491 0.056 Uiso 1 1 calc R
C8 C 0.4451(5) 0.4684(3) 0.3202(2) 0.0489(13) Uani 1 1 d .
H8 H 0.5120 0.4809 0.3480 0.059 Uiso 1 1 calc R
C9 C 0.3173(5) 0.4976(3) 0.3263(2) 0.0431(13) Uani 1 1 d .
H9 H 0.2848 0.5327 0.3591 0.052 Uiso 1 1 calc R
C10 C 0.2475(4) 0.4648(3) 0.2746(2) 0.0413(13) Uani 1 1 d .
H10 H 0.1605 0.4749 0.2672 0.050 Uiso 1 1 calc R
N1 N 0.7692(3) 0.5415(2) 0.24223(17) 0.0270(9) Uani 1 1 d .
N2 N 0.7861(3) 0.6729(2) 0.17170(16) 0.0280(9) Uani 1 1 d .
C11 C 0.8768(4) 0.6014(3) 0.2605(2) 0.0295(10) Uani 1 1 d .
H11 H 0.9538 0.5810 0.2379 0.035 Uiso 1 1 calc R
C12 C 0.8403(4) 0.6931(3) 0.2345(2) 0.0305(11) Uani 1 1 d .
H12 H 0.7720 0.7183 0.2611 0.037 Uiso 1 1 calc R
C13 C 0.9568(4) 0.7553(3) 0.2380(2) 0.0391(12) Uani 1 1 d .
H13A H 0.9357 0.8141 0.2208 0.047 Uiso 1 1 calc R
H13B H 1.0276 0.7304 0.2138 0.047 Uiso 1 1 calc R
C14 C 0.9941(5) 0.7634(3) 0.3087(2) 0.0491(14) Uani 1 1 d .
H14A H 1.0704 0.8005 0.3125 0.059 Uiso 1 1 calc R
H14B H 0.9250 0.7930 0.3315 0.059 Uiso 1 1 calc R
C15 C 1.0198(5) 0.6716(4) 0.3387(2) 0.0485(14) Uani 1 1 d .
H15A H 1.0358 0.6798 0.3836 0.058 Uiso 1 1 calc R
H15B H 1.0969 0.6461 0.3201 0.058 Uiso 1 1 calc R
C16 C 0.9088(5) 0.6053(3) 0.3302(2) 0.0389(12) Uani 1 1 d .
H16A H 0.9336 0.5461 0.3454 0.047 Uiso 1 1 calc R
H16B H 0.8344 0.6252 0.3542 0.047 Uiso 1 1 calc R
C17 C 0.7964(5) 0.4458(3) 0.2476(2) 0.0420(13) Uani 1 1 d .
H17A H 0.8856 0.4351 0.2386 0.063 Uiso 1 1 calc R
H17B H 0.7443 0.4131 0.2180 0.063 Uiso 1 1 calc R
H17C H 0.7774 0.4259 0.2899 0.063 Uiso 1 1 calc R
C18 C 0.7398(5) 0.7474(3) 0.1330(2) 0.0393(12) Uani 1 1 d .
H18A H 0.6713 0.7778 0.1548 0.059 Uiso 1 1 calc R
H18B H 0.7087 0.7247 0.0933 0.059 Uiso 1 1 calc R
H18C H 0.8089 0.7889 0.1255 0.059 Uiso 1 1 calc R
C21 C 0.5320(4) 0.5824(3) -0.00231(19) 0.0293(10) Uani 1 1 d .
C22 C 0.5143(5) 0.6726(3) -0.0183(2) 0.0428(13) Uani 1 1 d .
H22 H 0.4499 0.7051 0.0020 0.051 Uiso 1 1 calc R
C23 C 0.5894(6) 0.7153(3) -0.0634(2) 0.0486(13) Uani 1 1 d .
H23 H 0.5738 0.7751 -0.0738 0.058 Uiso 1 1 calc R
C24 C 0.6870(5) 0.6688(4) -0.0926(2) 0.0470(14) Uani 1 1 d .
H24 H 0.7398 0.6978 -0.1217 0.056 Uiso 1 1 calc R
C25 C 0.7067(5) 0.5794(4) -0.0788(2) 0.0439(13) Uani 1 1 d .
H25 H 0.7710 0.5474 -0.0996 0.053 Uiso 1 1 calc R
C26 C 0.6303(4) 0.5371(3) -0.03369(19) 0.0350(11) Uani 1 1 d .
H26 H 0.6454 0.4769 -0.0242 0.042 Uiso 1 1 calc R
C31 C 0.2238(4) 0.5239(3) 0.04793(19) 0.0307(10) Uani 1 1 d .
C32 C 0.1763(4) 0.5678(3) -0.0055(2) 0.0350(11) Uani 1 1 d .
H32 H 0.2335 0.5891 -0.0358 0.042 Uiso 1 1 calc R
C33 C 0.0455(4) 0.5804(3) -0.0143(2) 0.0390(12) Uani 1 1 d .
H33 H 0.0165 0.6110 -0.0500 0.047 Uiso 1 1 calc R
C34 C -0.0418(4) 0.5484(3) 0.0288(2) 0.0439(13) Uani 1 1 d .
H34 H -0.1295 0.5569 0.0226 0.053 Uiso 1 1 calc R
C35 C 0.0025(4) 0.5038(4) 0.0814(2) 0.0493(15) Uani 1 1 d .
H35 H -0.0558 0.4810 0.1107 0.059 Uiso 1 1 calc R
C36 C 0.1336(4) 0.4924(4) 0.0911(2) 0.0459(14) Uani 1 1 d .
H36 H 0.1617 0.4629 0.1274 0.055 Uiso 1 1 calc R
C41 C 0.4651(4) 0.3731(3) 0.0706(2) 0.0331(11) Uani 1 1 d .
C42 C 0.3690(5) 0.3160(3) 0.0496(2) 0.0492(14) Uani 1 1 d .
H42 H 0.2886 0.3397 0.0399 0.059 Uiso 1 1 calc R
C43 C 0.3902(6) 0.2240(4) 0.0427(3) 0.0658(18) Uani 1 1 d .
H43 H 0.3245 0.1868 0.0281 0.079 Uiso 1 1 calc R
C44 C 0.5100(6) 0.1874(4) 0.0576(3) 0.0570(16) Uani 1 1 d .
H44 H 0.5249 0.1260 0.0529 0.068 Uiso 1 1 calc R
C45 C 0.6055(5) 0.2431(3) 0.0793(2) 0.0496(14) Uani 1 1 d .
H45 H 0.6852 0.2189 0.0899 0.060 Uiso 1 1 calc R
C46 C 0.5854(5) 0.3347(3) 0.0855(2) 0.0394(11) Uani 1 1 d .
H46 H 0.6519 0.3713 0.0998 0.047 Uiso 1 1 calc R

loop_
_atom_site_aniso_label
_atom_site_aniso_U_11
_atom_site_aniso_U_22
_atom_site_aniso_U_33
_atom_site_aniso_U_23
_atom_site_aniso_U_13
_atom_site_aniso_U_12
Sn1 0.02531(14) 0.03184(16) 0.02629(14) 0.00225(14) 0.00247(13) 0.00150(14)
Fe1 0.0251(3) 0.0274(4) 0.0264(3) 0.0039(3) 0.0025(3) 0.0011(3)
P1 0.0233(6) 0.0246(6) 0.0285(6) 0.0000(5) 0.0032(5) 0.0011(5)
O1 0.0277(15) 0.0388(18) 0.0339(16) -0.0039(16) 0.0010(13) 0.0014(15)
C1 0.030(2) 0.027(2) 0.027(2) 0.0064(18) 0.002(2) 0.002(2)
C2 0.028(2) 0.018(2) 0.031(2) -0.001(2) 0.0016(19) -0.0011(18)
C3 0.032(2) 0.028(3) 0.031(2) 0.000(2) 0.006(2) 0.002(2)
C4 0.035(3) 0.026(3) 0.039(3) 0.000(2) 0.013(2) 0.008(2)
C5 0.023(2) 0.032(3) 0.037(3) 0.013(2) 0.004(2) 0.006(2)
C6 0.050(3) 0.025(3) 0.046(3) 0.007(2) 0.003(3) -0.005(2)
C7 0.046(3) 0.028(3) 0.065(4) 0.017(3) 0.021(3) 0.004(2)
C8 0.046(3) 0.048(3) 0.053(3) 0.027(3) -0.015(2) -0.008(3)
C9 0.061(3) 0.040(3) 0.028(2) 0.010(2) 0.012(2) -0.001(3)
C10 0.030(2) 0.041(3) 0.054(3) 0.021(3) 0.006(2) -0.006(2)
N1 0.0260(19) 0.020(2) 0.035(2) -0.0018(18) -0.0043(17) 0.0029(15)
N2 0.023(2) 0.028(2) 0.032(2) 0.0005(18) 0.0040(16) 0.0009(17)
C11 0.021(2) 0.029(3) 0.038(3) 0.001(2) -0.002(2) -0.0014(18)
C12 0.026(2) 0.028(3) 0.037(3) -0.004(2) 0.003(2) -0.001(2)
C13 0.027(3) 0.031(3) 0.059(3) 0.009(2) 0.001(2) -0.006(2)
C14 0.041(3) 0.043(3) 0.064(4) -0.006(3) -0.009(3) -0.017(3)
C15 0.040(3) 0.056(4) 0.050(3) 0.002(3) -0.009(3) -0.007(3)
C16 0.039(3) 0.039(3) 0.039(3) 0.000(2) -0.007(2) -0.004(2)
C17 0.052(3) 0.032(3) 0.042(3) -0.003(2) -0.014(3) 0.007(2)
C18 0.040(3) 0.033(3) 0.045(3) 0.009(2) 0.000(2) 0.000(2)
C21 0.031(2) 0.035(3) 0.021(2) 0.000(2) -0.0028(19) -0.006(2)
C22 0.059(3) 0.039(3) 0.031(3) -0.003(2) 0.004(2) 0.005(3)
C23 0.073(4) 0.036(3) 0.037(3) 0.002(2) 0.005(3) -0.010(3)
C24 0.051(3) 0.058(4) 0.032(3) 0.002(3) 0.008(2) -0.026(3)
C25 0.041(3) 0.058(4) 0.033(3) 0.001(3) 0.005(2) -0.002(3)
C26 0.030(2) 0.041(3) 0.034(2) 0.003(2) -0.003(2) 0.005(2)
C31 0.027(2) 0.038(3) 0.028(2) -0.003(2) -0.0003(18) 0.003(2)
C32 0.036(3) 0.041(3) 0.028(2) -0.006(2) -0.003(2) -0.002(2)
C33 0.041(3) 0.042(3) 0.034(3) -0.008(2) -0.008(2) 0.004(2)
C34 0.029(3) 0.060(4) 0.042(3) -0.016(3) -0.004(2) 0.007(2)
C35 0.031(3) 0.076(4) 0.041(3) 0.000(3) 0.006(2) -0.010(3)
C36 0.029(2) 0.068(4) 0.041(3) 0.016(3) -0.004(2) -0.003(3)
C41 0.039(3) 0.028(2) 0.033(2) 0.005(2) 0.007(2) 0.0014(19)
C42 0.041(3) 0.042(3) 0.065(4) -0.001(3) -0.003(3) -0.006(2)
C43 0.072(5) 0.041(4) 0.084(4) -0.005(3) -0.012(4) -0.021(3)
C44 0.074(4) 0.032(3) 0.065(4) 0.000(3) -0.002(3) 0.001(3)
C45 0.052(3) 0.040(3) 0.057(3) -0.004(3) -0.009(3) 0.011(3)
C46 0.045(3) 0.032(3) 0.041(3) -0.005(2) 0.000(3) -0.002(2)

loop_
_atom_type_symbol
_atom_type_description
_atom_type_scat_dispersion_real
_atom_type_scat_dispersion_imag
_atom_type_scat_source
C C 0.0033 0.0016 'International Tables Vol C Tables 4.2.6.8 and 6.1.1.4'
H H 0.0000 0.0000 'International Tables Vol C Tables 4.2.6.8 and 6.1.1.4'
N N 0.0061 0.0033 'International Tables Vol C Tables 4.2.6.8 and 6.1.1.4'
O O 0.0106 0.0060 'International Tables Vol C Tables 4.2.6.8 and 6.1.1.4'
P P 0.1023 0.0942 'International Tables Vol C Tables 4.2.6.8 and 6.1.1.4'
Fe Fe 0.3463 0.8444 'International Tables Vol C Tables 4.2.6.8 and 6.1.1.4'
Sn Sn -0.6537 1.4246 'International Tables Vol C Tables 4.2.6.8 and 6.1.1.4'

loop_
_geom_angle_atom_site_label_1
_geom_angle_atom_site_label_2
_geom_angle_atom_site_label_3
_geom_angle
C21 Sn1 C1 110.44(16)
C21 Sn1 C31 108.73(16)
C1 Sn1 C31 99.19(17)
C21 Sn1 C41 110.86(17)
C1 Sn1 C41 122.46(16)
C31 Sn1 C41 103.50(18)
C21 Sn1 O1 77.03(12)
C1 Sn1 O1 70.96(13)
C31 Sn1 O1 170.03(12)
C41 Sn1 O1 81.33(14)
C9 Fe1 C3 116.4(2)
C9 Fe1 C10 40.30(18)
C3 Fe1 C10 148.9(2)
C9 Fe1 C8 40.41(19)
C3 Fe1 C8 108.4(2)
C10 Fe1 C8 67.85(19)
C9 Fe1 C7 67.82(19)
C3 Fe1 C7 130.6(2)
C10 Fe1 C7 67.7(2)
C8 Fe1 C7 40.4(2)
C9 Fe1 C5 128.11(19)
C3 Fe1 C5 68.40(19)
C10 Fe1 C5 107.65(18)
C8 Fe1 C5 166.5(2)
C7 Fe1 C5 151.2(2)
C9 Fe1 C2 150.46(19)
C3 Fe1 C2 41.04(17)
C10 Fe1 C2 168.55(18)
C8 Fe1 C2 118.35(18)
C7 Fe1 C2 110.10(18)
C5 Fe1 C2 68.52(16)
C9 Fe1 C1 166.62(19)
C3 Fe1 C1 69.39(18)
C10 Fe1 C1 128.88(18)
C8 Fe1 C1 151.8(2)
C7 Fe1 C1 118.63(19)
C5 Fe1 C1 40.78(16)
C2 Fe1 C1 41.32(16)
C9 Fe1 C4 107.23(19)
C3 Fe1 C4 40.17(17)
C10 Fe1 C4 116.46(19)
C8 Fe1 C4 128.6(2)
C7 Fe1 C4 167.7(2)
C5 Fe1 C4 40.69(18)
C2 Fe1 C4 68.22(17)
C1 Fe1 C4 68.80(17)
C9 Fe1 C6 68.2(2)
C3 Fe1 C6 169.40(19)
C10 Fe1 C6 40.45(19)
C8 Fe1 C6 68.3(2)
C7 Fe1 C6 40.55(19)
C5 Fe1 C6 117.1(2)
C2 Fe1 C6 130.64(18)
C1 Fe1 C6 108.36(18)
C4 Fe1 C6 149.67(19)
O1 P1 N1 117.59(18)
O1 P1 N2 117.08(17)
N1 P1 N2 95.33(18)
O1 P1 C2 107.21(18)
N1 P1 C2 110.18(19)
N2 P1 C2 108.92(19)
P1 O1 Sn1 110.68(14)
C5 C1 C2 106.7(3)
C5 C1 Fe1 69.5(2)
C2 C1 Fe1 69.3(2)
C5 C1 Sn1 125.9(3)
C2 C1 Sn1 127.4(3)
Fe1 C1 Sn1 124.30(19)
C3 C2 C1 107.7(4)
C3 C2 P1 129.2(3)
C1 C2 P1 123.0(3)
C3 C2 Fe1 68.7(2)
C1 C2 Fe1 69.4(2)
P1 C2 Fe1 130.2(2)
C4 C3 C2 108.7(4)
C4 C3 Fe1 71.0(3)
C2 C3 Fe1 70.2(3)
C4 C3 H3 125.6
C2 C3 H3 125.6
Fe1 C3 H3 124.7
C3 C4 C5 108.1(4)
C3 C4 Fe1 68.8(3)
C5 C4 Fe1 69.3(3)
C3 C4 H4 125.9
C5 C4 H4 125.9
Fe1 C4 H4 127.4
C4 C5 C1 108.7(4)
C4 C5 Fe1 70.0(3)
C1 C5 Fe1 69.7(2)
C4 C5 H5 125.7
C1 C5 H5 125.7
Fe1 C5 H5 126.3
C10 C6 C7 106.2(5)
C10 C6 Fe1 68.6(3)
C7 C6 Fe1 69.1(3)
C10 C6 H6 126.9
C7 C6 H6 126.9
Fe1 C6 H6 126.9
C8 C7 C6 108.6(4)
C8 C7 Fe1 69.3(3)
C6 C7 Fe1 70.3(3)
C8 C7 H7 125.7
C6 C7 H7 125.7
Fe1 C7 H7 126.2
C9 C8 C7 107.9(4)
C9 C8 Fe1 69.6(3)
C7 C8 Fe1 70.3(3)
C9 C8 H8 126.1
C7 C8 H8 126.1
Fe1 C8 H8 125.6
C10 C9 C8 108.2(4)
C10 C9 Fe1 70.0(2)
C8 C9 Fe1 70.0(3)
C10 C9 H9 125.9
C8 C9 H9 125.9
Fe1 C9 H9 125.7
C9 C10 C6 109.1(4)
C9 C10 Fe1 69.7(3)
C6 C10 Fe1 70.9(3)
C9 C10 H10 125.4
C6 C10 H10 125.4
Fe1 C10 H10 125.5
C17 N1 C11 114.8(4)
C17 N1 P1 119.7(3)
C11 N1 P1 110.5(3)
C18 N2 C12 118.5(4)
C18 N2 P1 118.8(3)
C12 N2 P1 108.2(3)
N1 C11 C16 116.3(4)
N1 C11 C12 104.8(3)
C16 C11 C12 111.9(4)
N1 C11 H11 107.8
C16 C11 H11 107.8
C12 C11 H11 107.8
N2 C12 C11 103.8(4)
N2 C12 C13 118.1(4)
C11 C12 C13 109.1(4)
N2 C12 H12 108.5
C11 C12 H12 108.5
C13 C12 H12 108.5
C12 C13 C14 107.0(4)
C12 C13 H13A 110.3
C14 C13 H13A 110.3
C12 C13 H13B 110.3
C14 C13 H13B 110.3
H13A C13 H13B 108.6
C15 C14 C13 112.1(4)
C15 C14 H14A 109.2
C13 C14 H14A 109.2
C15 C14 H14B 109.2
C13 C14 H14B 109.2
H14A C14 H14B 107.9
C14 C15 C16 113.2(4)
C14 C15 H15A 108.9
C16 C15 H15A 108.9
C14 C15 H15B 108.9
C16 C15 H15B 108.9
H15A C15 H15B 107.8
C11 C16 C15 107.8(4)
C11 C16 H16A 110.1
C15 C16 H16A 110.1
C11 C16 H16B 110.1
C15 C16 H16B 110.1
H16A C16 H16B 108.5
N1 C17 H17A 109.5
N1 C17 H17B 109.5
H17A C17 H17B 109.5
N1 C17 H17C 109.5
H17A C17 H17C 109.5
H17B C17 H17C 109.5
N2 C18 H18A 109.5
N2 C18 H18B 109.5
H18A C18 H18B 109.5
N2 C18 H18C 109.5
H18A C18 H18C 109.5
H18B C18 H18C 109.5
C26 C21 C22 116.5(4)
C26 C21 Sn1 120.1(3)
C22 C21 Sn1 123.3(3)
C23 C22 C21 122.1(5)
C23 C22 H22 118.9
C21 C22 H22 118.9
C24 C23 C22 119.7(5)
C24 C23 H23 120.2
C22 C23 H23 120.2
C23 C24 C25 120.1(5)
C23 C24 H24 120.0
C25 C24 H24 120.0
C24 C25 C26 119.7(5)
C24 C25 H25 120.1
C26 C25 H25 120.1
C25 C26 C21 121.9(5)
C25 C26 H26 119.1
C21 C26 H26 119.1
C36 C31 C32 116.7(4)
C36 C31 Sn1 119.7(3)
C32 C31 Sn1 123.3(3)
C33 C32 C31 121.4(4)
C33 C32 H32 119.3
C31 C32 H32 119.3
C34 C33 C32 120.9(5)
C34 C33 H33 119.5
C32 C33 H33 119.5
C33 C34 C35 118.8(4)
C33 C34 H34 120.6
C35 C34 H34 120.6
C34 C35 C36 120.5(4)
C34 C35 H35 119.7
C36 C35 H35 119.7
C31 C36 C35 121.6(5)
C31 C36 H36 119.2
C35 C36 H36 119.2
C42 C41 C46 117.7(4)
C42 C41 Sn1 117.8(4)
C46 C41 Sn1 124.3(3)
C41 C42 C43 121.4(5)
C41 C42 H42 119.3
C43 C42 H42 119.3
C42 C43 C44 120.0(5)
C42 C43 H43 120.0
C44 C43 H43 120.0
C45 C44 C43 119.2(5)
C45 C44 H44 120.4
C43 C44 H44 120.4
C44 C45 C46 121.0(5)
C44 C45 H45 119.5
C46 C45 H45 119.5
C45 C46 C41 120.7(5)
C45 C46 H46 119.6
C41 C46 H46 119.6

loop_
_geom_bond_atom_site_label_1
_geom_bond_atom_site_label_2
_geom_bond_distance
Sn1 C21 2.129(4)
Sn1 C1 2.144(4)
Sn1 C31 2.160(4)
Sn1 C41 2.165(4)
Sn1 O1 2.944(3)
Fe1 C9 2.029(4)
Fe1 C3 2.031(5)
Fe1 C10 2.033(4)
Fe1 C8 2.034(4)
Fe1 C7 2.047(5)
Fe1 C5 2.050(4)
Fe1 C2 2.051(4)
Fe1 C1 2.052(4)
Fe1 C4 2.059(5)
Fe1 C6 2.063(5)
P1 O1 1.478(3)
P1 N1 1.663(4)
P1 N2 1.665(4)
P1 C2 1.782(4)
C1 C5 1.429(6)
C1 C2 1.448(6)
C2 C3 1.431(6)
C3 C4 1.405(6)
C3 H3 0.9300
C4 C5 1.429(6)
C4 H4 0.9300
C5 H5 0.9300
C6 C10 1.416(7)
C6 C7 1.424(7)
C6 H6 0.9300
C7 C8 1.410(7)
C7 H7 0.9300
C8 C9 1.403(7)
C8 H8 0.9300
C9 C10 1.399(6)
C9 H9 0.9300
C10 H10 0.9300
N1 C17 1.454(6)
N1 C11 1.479(5)
N2 C18 1.457(5)
N2 C12 1.472(5)
C11 C16 1.512(6)
C11 C12 1.517(6)
C11 H11 0.9800
C12 C13 1.525(6)
C12 H12 0.9800
C13 C14 1.547(6)
C13 H13A 0.9700
C13 H13B 0.9700
C14 C15 1.526(7)
C14 H14A 0.9700
C14 H14B 0.9700
C15 C16 1.528(6)
C15 H15A 0.9700
C15 H15B 0.9700
C16 H16A 0.9700
C16 H16B 0.9700
C17 H17A 0.9600
C17 H17B 0.9600
C17 H17C 0.9600
C18 H18A 0.9600
C18 H18B 0.9600
C18 H18C 0.9600
C21 C26 1.391(6)
C21 C22 1.393(6)
C22 C23 1.385(6)
C22 H22 0.9300
C23 C24 1.373(7)
C23 H23 0.9300
C24 C25 1.373(7)
C24 H24 0.9300
C25 C26 1.390(6)
C25 H25 0.9300
C26 H26 0.9300
C31 C36 1.389(6)
C31 C32 1.392(6)
C32 C33 1.386(6)
C32 H32 0.9300
C33 C34 1.371(6)
C33 H33 0.9300
C34 C35 1.372(6)
C34 H34 0.9300
C35 C36 1.390(6)
C35 H35 0.9300
C36 H36 0.9300
C41 C42 1.382(6)
C41 C46 1.411(6)
C42 C43 1.392(7)
C42 H42 0.9300
C43 C44 1.394(8)
C43 H43 0.9300
C44 C45 1.372(7)
C44 H44 0.9300
C45 C46 1.381(6)
C45 H45 0.9300
C46 H46 0.9300

loop_
_geom_torsion_atom_site_label_1
_geom_torsion_atom_site_label_2
_geom_torsion_atom_site_label_3
_geom_torsion_atom_site_label_4
_geom_torsion
N1 P1 O1 Sn1 132.22(17)
N2 P1 O1 Sn1 -115.14(18)
C2 P1 O1 Sn1 7.5(2)
C21 Sn1 O1 P1 113.0(2)
C1 Sn1 O1 P1 -4.33(17)
C31 Sn1 O1 P1 -13.4(9)
C41 Sn1 O1 P1 -133.2(2)
C9 Fe1 C1 C5 37.8(9)
C3 Fe1 C1 C5 -80.4(3)
C10 Fe1 C1 C5 70.2(3)
C8 Fe1 C1 C5 -171.2(4)
C7 Fe1 C1 C5 153.6(3)
C2 Fe1 C1 C5 -118.0(3)
C4 Fe1 C1 C5 -37.3(3)
C6 Fe1 C1 C5 110.5(3)
C9 Fe1 C1 C2 155.8(7)
C3 Fe1 C1 C2 37.6(2)
C10 Fe1 C1 C2 -171.8(3)
C8 Fe1 C1 C2 -53.2(5)
C7 Fe1 C1 C2 -88.4(3)
C5 Fe1 C1 C2 118.0(3)
C4 Fe1 C1 C2 80.7(3)
C6 Fe1 C1 C2 -131.4(3)
C9 Fe1 C1 Sn1 -82.4(8)
C3 Fe1 C1 Sn1 159.4(3)
C10 Fe1 C1 Sn1 -49.9(4)
C8 Fe1 C1 Sn1 68.6(5)
C7 Fe1 C1 Sn1 33.4(3)
C5 Fe1 C1 Sn1 -120.1(4)
C2 Fe1 C1 Sn1 121.8(4)
C4 Fe1 C1 Sn1 -157.5(3)
C6 Fe1 C1 Sn1 -9.6(3)
C21 Sn1 C1 C5 113.4(4)
C31 Sn1 C1 C5 -0.7(4)
C41 Sn1 C1 C5 -113.2(4)
O1 Sn1 C1 C5 -179.1(4)
C21 Sn1 C1 C2 -69.3(4)
C31 Sn1 C1 C2 176.7(4)
C41 Sn1 C1 C2 64.1(4)
O1 Sn1 C1 C2 -1.8(3)
C21 Sn1 C1 Fe1 -158.3(2)
C31 Sn1 C1 Fe1 87.7(3)
C41 Sn1 C1 Fe1 -24.9(3)
O1 Sn1 C1 Fe1 -90.7(2)
C5 C1 C2 C3 1.5(5)
Fe1 C1 C2 C3 -58.2(3)
Sn1 C1 C2 C3 -176.2(3)
C5 C1 C2 P1 -174.9(3)
Fe1 C1 C2 P1 125.3(3)
Sn1 C1 C2 P1 7.3(5)
C5 C1 C2 Fe1 59.7(3)
Sn1 C1 C2 Fe1 -118.0(3)
O1 P1 C2 C3 174.1(4)
N1 P1 C2 C3 45.0(5)
N2 P1 C2 C3 -58.3(4)
O1 P1 C2 C1 -10.3(4)
N1 P1 C2 C1 -139.3(3)
N2 P1 C2 C1 117.3(3)
O1 P1 C2 Fe1 79.7(3)
N1 P1 C2 Fe1 -49.4(3)
N2 P1 C2 Fe1 -152.7(3)
C9 Fe1 C2 C3 -49.3(5)
C10 Fe1 C2 C3 153.8(9)
C8 Fe1 C2 C3 -85.8(3)
C7 Fe1 C2 C3 -129.5(3)
C5 Fe1 C2 C3 81.3(3)
C1 Fe1 C2 C3 119.6(4)
C4 Fe1 C2 C3 37.4(3)
C6 Fe1 C2 C3 -170.7(3)
C9 Fe1 C2 C1 -168.9(4)
C3 Fe1 C2 C1 -119.6(4)
C10 Fe1 C2 C1 34.2(10)
C8 Fe1 C2 C1 154.5(3)
C7 Fe1 C2 C1 110.9(3)
C5 Fe1 C2 C1 -38.3(2)
C4 Fe1 C2 C1 -82.2(3)
C6 Fe1 C2 C1 69.7(3)
C9 Fe1 C2 P1 74.7(5)
C3 Fe1 C2 P1 124.0(4)
C10 Fe1 C2 P1 -82.2(10)
C8 Fe1 C2 P1 38.1(4)
C7 Fe1 C2 P1 -5.5(4)
C5 Fe1 C2 P1 -154.7(4)
C1 Fe1 C2 P1 -116.4(4)
C4 Fe1 C2 P1 161.4(4)
C6 Fe1 C2 P1 -46.7(4)
C1 C2 C3 C4 -2.2(5)
P1 C2 C3 C4 174.0(3)
Fe1 C2 C3 C4 -60.8(3)
C1 C2 C3 Fe1 58.6(3)
P1 C2 C3 Fe1 -125.2(4)
C9 Fe1 C3 C4 -85.7(3)
C10 Fe1 C3 C4 -51.2(5)
C8 Fe1 C3 C4 -128.7(3)
C7 Fe1 C3 C4 -168.2(3)
C5 Fe1 C3 C4 37.3(3)
C2 Fe1 C3 C4 119.0(4)
C1 Fe1 C3 C4 81.2(3)
C6 Fe1 C3 C4 160.8(10)
C9 Fe1 C3 C2 155.3(3)
C10 Fe1 C3 C2 -170.2(3)
C8 Fe1 C3 C2 112.3(3)
C7 Fe1 C3 C2 72.8(3)
C5 Fe1 C3 C2 -81.7(3)
C1 Fe1 C3 C2 -37.8(2)
C4 Fe1 C3 C2 -119.0(4)
C6 Fe1 C3 C2 41.8(12)
C2 C3 C4 C5 2.0(5)
Fe1 C3 C4 C5 -58.4(3)
C2 C3 C4 Fe1 60.4(3)
C9 Fe1 C4 C3 110.8(3)
C10 Fe1 C4 C3 153.2(3)
C8 Fe1 C4 C3 71.4(4)
C7 Fe1 C4 C3 46.4(10)
C5 Fe1 C4 C3 -120.2(4)
C2 Fe1 C4 C3 -38.2(3)
C1 Fe1 C4 C3 -82.8(3)
C6 Fe1 C4 C3 -173.1(4)
C9 Fe1 C4 C5 -129.1(3)
C3 Fe1 C4 C5 120.2(4)
C10 Fe1 C4 C5 -86.6(3)
C8 Fe1 C4 C5 -168.5(3)
C7 Fe1 C4 C5 166.5(8)
C2 Fe1 C4 C5 81.9(3)
C1 Fe1 C4 C5 37.4(2)
C6 Fe1 C4 C5 -52.9(5)
C3 C4 C5 C1 -1.0(5)
Fe1 C4 C5 C1 -59.1(3)
C3 C4 C5 Fe1 58.0(3)
C2 C1 C5 C4 -0.3(5)
Fe1 C1 C5 C4 59.3(3)
Sn1 C1 C5 C4 177.5(3)
C2 C1 C5 Fe1 -59.6(3)
Sn1 C1 C5 Fe1 118.2(3)
C9 Fe1 C5 C4 70.5(3)
C3 Fe1 C5 C4 -36.9(3)
C10 Fe1 C5 C4 110.3(3)
C8 Fe1 C5 C4 42.1(9)
C7 Fe1 C5 C4 -174.1(4)
C2 Fe1 C5 C4 -81.1(3)
C1 Fe1 C5 C4 -119.9(4)
C6 Fe1 C5 C4 153.1(3)
C9 Fe1 C5 C1 -169.6(3)
C3 Fe1 C5 C1 83.1(3)
C10 Fe1 C5 C1 -129.8(3)
C8 Fe1 C5 C1 162.0(7)
C7 Fe1 C5 C1 -54.1(5)
C2 Fe1 C5 C1 38.8(2)
C4 Fe1 C5 C1 119.9(4)
C6 Fe1 C5 C1 -87.0(3)
C9 Fe1 C6 C10 37.2(3)
C3 Fe1 C6 C10 155.0(10)
C8 Fe1 C6 C10 80.8(3)
C7 Fe1 C6 C10 118.1(4)
C5 Fe1 C6 C10 -85.6(3)
C2 Fe1 C6 C10 -169.8(3)
C1 Fe1 C6 C10 -129.1(3)
C4 Fe1 C6 C10 -49.9(5)
C9 Fe1 C6 C7 -80.9(3)
C3 Fe1 C6 C7 36.9(12)
C10 Fe1 C6 C7 -118.1(4)
C8 Fe1 C6 C7 -37.3(3)
C5 Fe1 C6 C7 156.3(3)
C2 Fe1 C6 C7 72.2(4)
C1 Fe1 C6 C7 112.9(3)
C4 Fe1 C6 C7 -167.9(3)
C10 C6 C7 C8 0.1(5)
Fe1 C6 C7 C8 58.9(3)
C10 C6 C7 Fe1 -58.8(3)
C9 Fe1 C7 C8 -37.9(3)
C3 Fe1 C7 C8 68.6(4)
C10 Fe1 C7 C8 -81.6(3)
C5 Fe1 C7 C8 -167.8(3)
C2 Fe1 C7 C8 110.5(3)
C1 Fe1 C7 C8 155.1(3)
C4 Fe1 C7 C8 30.6(10)
C6 Fe1 C7 C8 -119.8(4)
C9 Fe1 C7 C6 81.9(3)
C3 Fe1 C7 C6 -171.6(3)
C10 Fe1 C7 C6 38.2(3)
C8 Fe1 C7 C6 119.8(4)
C5 Fe1 C7 C6 -48.0(5)
C2 Fe1 C7 C6 -129.7(3)
C1 Fe1 C7 C6 -85.1(3)
C4 Fe1 C7 C6 150.4(8)
C6 C7 C8 C9 0.2(5)
Fe1 C7 C8 C9 59.7(3)
C6 C7 C8 Fe1 -59.6(3)
C3 Fe1 C8 C9 109.4(3)
C10 Fe1 C8 C9 -37.6(3)
C7 Fe1 C8 C9 -118.8(4)
C5 Fe1 C8 C9 35.3(9)
C2 Fe1 C8 C9 153.0(3)
C1 Fe1 C8 C9 -170.0(3)
C4 Fe1 C8 C9 69.3(4)
C6 Fe1 C8 C9 -81.4(3)
C9 Fe1 C8 C7 118.8(4)
C3 Fe1 C8 C7 -131.9(3)
C10 Fe1 C8 C7 81.1(3)
C5 Fe1 C8 C7 154.0(7)
C2 Fe1 C8 C7 -88.2(3)
C1 Fe1 C8 C7 -51.3(5)
C4 Fe1 C8 C7 -172.0(3)
C6 Fe1 C8 C7 37.4(3)
C7 C8 C9 C10 -0.3(5)
Fe1 C8 C9 C10 59.8(3)
C7 C8 C9 Fe1 -60.1(3)
C3 Fe1 C9 C10 153.2(3)
C8 Fe1 C9 C10 -119.1(4)
C7 Fe1 C9 C10 -81.2(3)
C5 Fe1 C9 C10 70.8(4)
C2 Fe1 C9 C10 -173.1(3)
C1 Fe1 C9 C10 40.2(9)
C4 Fe1 C9 C10 110.8(3)
C6 Fe1 C9 C10 -37.3(3)
C3 Fe1 C9 C8 -87.8(3)
C10 Fe1 C9 C8 119.1(4)
C7 Fe1 C9 C8 37.9(3)
C5 Fe1 C9 C8 -170.2(3)
C2 Fe1 C9 C8 -54.0(5)
C1 Fe1 C9 C8 159.3(7)
C4 Fe1 C9 C8 -130.1(3)
C6 Fe1 C9 C8 81.8(3)
C8 C9 C10 C6 0.4(5)
Fe1 C9 C10 C6 60.2(3)
C8 C9 C10 Fe1 -59.8(3)
C7 C6 C10 C9 -0.3(5)
Fe1 C6 C10 C9 -59.4(3)
C7 C6 C10 Fe1 59.2(3)
C3 Fe1 C10 C9 -51.5(5)
C8 Fe1 C10 C9 37.7(3)
C7 Fe1 C10 C9 81.5(3)
C5 Fe1 C10 C9 -128.8(3)
C2 Fe1 C10 C9 162.6(8)
C1 Fe1 C10 C9 -168.9(3)
C4 Fe1 C10 C9 -85.7(3)
C6 Fe1 C10 C9 119.9(4)
C9 Fe1 C10 C6 -119.9(4)
C3 Fe1 C10 C6 -171.4(4)
C8 Fe1 C10 C6 -82.1(3)
C7 Fe1 C10 C6 -38.3(3)
C5 Fe1 C10 C6 111.4(3)
C2 Fe1 C10 C6 42.8(10)
C1 Fe1 C10 C6 71.2(4)
C4 Fe1 C10 C6 154.5(3)
O1 P1 N1 C17 -14.7(4)
N2 P1 N1 C17 -139.1(4)
C2 P1 N1 C17 108.5(4)
O1 P1 N1 C11 122.1(3)
N2 P1 N1 C11 -2.3(3)
C2 P1 N1 C11 -114.7(3)
O1 P1 N2 C18 73.1(4)
N1 P1 N2 C18 -162.2(3)
C2 P1 N2 C18 -48.7(4)
O1 P1 N2 C12 -148.1(3)
N1 P1 N2 C12 -23.3(3)
C2 P1 N2 C12 90.2(3)
C17 N1 C11 C16 -70.8(5)
P1 N1 C11 C16 150.1(3)
C17 N1 C11 C12 165.1(4)
P1 N1 C11 C12 26.0(4)
C18 N2 C12 C11 179.8(4)
P1 N2 C12 C11 40.7(4)
C18 N2 C12 C13 -59.4(5)
P1 N2 C12 C13 161.6(3)
N1 C11 C12 N2 -41.1(4)
C16 C11 C12 N2 -168.0(4)
N1 C11 C12 C13 -167.9(4)
C16 C11 C12 C13 65.2(5)
N2 C12 C13 C14 -179.1(4)
C11 C12 C13 C14 -61.0(5)
C12 C13 C14 C15 56.4(5)
C13 C14 C15 C16 -54.0(6)
N1 C11 C16 C15 -178.9(4)
C12 C11 C16 C15 -58.5(5)
C14 C15 C16 C11 52.8(6)
C1 Sn1 C21 C26 126.7(3)
C31 Sn1 C21 C26 -125.4(3)
C41 Sn1 C21 C26 -12.3(4)
O1 Sn1 C21 C26 63.0(3)
C1 Sn1 C21 C22 -48.9(4)
C31 Sn1 C21 C22 58.9(4)
C41 Sn1 C21 C22 172.1(4)
O1 Sn1 C21 C22 -112.6(4)
C26 C21 C22 C23 0.5(7)
Sn1 C21 C22 C23 176.3(4)
C21 C22 C23 C24 -1.6(8)
C22 C23 C24 C25 2.4(8)
C23 C24 C25 C26 -2.1(7)
C24 C25 C26 C21 1.0(7)
C22 C21 C26 C25 -0.2(6)
Sn1 C21 C26 C25 -176.1(3)
C21 Sn1 C31 C36 -174.5(4)
C1 Sn1 C31 C36 -59.1(4)
C41 Sn1 C31 C36 67.6(4)
O1 Sn1 C31 C36 -50.4(11)
C21 Sn1 C31 C32 -1.5(4)
C1 Sn1 C31 C32 113.9(4)
C41 Sn1 C31 C32 -119.4(4)
O1 Sn1 C31 C32 122.6(7)
C36 C31 C32 C33 1.0(7)
Sn1 C31 C32 C33 -172.2(4)
C31 C32 C33 C34 -1.2(7)
C32 C33 C34 C35 0.3(8)
C33 C34 C35 C36 0.9(8)
C32 C31 C36 C35 0.2(8)
Sn1 C31 C36 C35 173.6(5)
C34 C35 C36 C31 -1.2(9)
C21 Sn1 C41 C42 -108.2(4)
C1 Sn1 C41 C42 118.5(4)
C31 Sn1 C41 C42 8.2(4)
O1 Sn1 C41 C42 179.3(4)
C21 Sn1 C41 C46 66.2(4)
C1 Sn1 C41 C46 -67.1(4)
C31 Sn1 C41 C46 -177.4(4)
O1 Sn1 C41 C46 -6.3(4)
C46 C41 C42 C43 -0.8(8)
Sn1 C41 C42 C43 174.0(4)
C41 C42 C43 C44 0.6(9)
C42 C43 C44 C45 0.3(9)
C43 C44 C45 C46 -1.0(8)
C44 C45 C46 C41 0.8(8)
C42 C41 C46 C45 0.0(7)
Sn1 C41 C46 C45 -174.4(4)
